data_2228891
loop_
_publ_author_name
'Pastr\'an, Jes\'us'
'Ineichen, Emilio'
'Agrifoglio, Giuseppe'
'Linden, Anthony'
'Dorta, Romano'

_publ_section_title
;
 (<i>E</i>)-3-(1-Naphthylamino)methylene-(+)-camphor
;
_journal_coeditor_code SU2235
_journal_issue 1
_journal_name_full 'Acta Crystallographica Section E'
_journal_page_first o188
_journal_page_last o189
_journal_paper_doi 10.1107/S1600536810052487
_journal_volume 67
_journal_year 2011
_chemical_formula_iupac 'C21 H23 N O'
_chemical_formula_moiety 'C21 H23 N O'
_chemical_formula_sum 'C21 H23 N O'
_chemical_formula_weight 305.42
_chemical_melting_point 352
_chemical_name_common
;
(<i>E</i>)-3-(1-naphthylamino)methylene-(+)-camphor
;
_chemical_name_systematic
;
(<i>E</i>)-1,7,7-trimethyl-3-[(1-
naphthylamino)methylidene]bicyclo[2.2.1]heptan-2-one
;
_space_group_IT_number 5
_symmetry_cell_setting monoclinic
_symmetry_space_group_name_Hall 'C 2y'
_symmetry_space_group_name_H-M 'C 1 2 1'
_atom_sites_solution_hydrogens difmap
_atom_sites_solution_primary direct
_atom_sites_solution_secondary difmap
_audit_creation_method SHELXL-97
_cell_angle_alpha 90.00
_cell_angle_beta 95.672(5)
_cell_angle_gamma 90.00
_cell_formula_units_Z 8
_cell_length_a 23.807(2)
_cell_length_b 11.9688(12)
_cell_length_c 12.0192(8)
_cell_measurement_reflns_used 3158
_cell_measurement_temperature 160.0(10)
_cell_measurement_theta_max 25.0
_cell_measurement_theta_min 2.0
_cell_volume 3408.0(5)
_computing_cell_refinement 'DENZO-SMN (Otwinowski & Minor, 1997)'
_computing_data_collection 'COLLECT (Nonius, 2000)'
_computing_data_reduction 'DENZO-SMN and SCALEPACK (Otwinowski & Minor, 1997)'
_computing_molecular_graphics 'ORTEPII (Johnson, 1976)'
_computing_publication_material 'SHELXL97 (Sheldrick, 2008) and PLATON (Spek, 2009)'
_computing_structure_refinement 'SHELXL97 (Sheldrick, 2008)'
_computing_structure_solution 'SIR92 (Altomare <i>et al.</i>, 1994)'
_diffrn_ambient_temperature 160.0(10)
_diffrn_detector_area_resol_mean 9
_diffrn_measured_fraction_theta_full 0.997
_diffrn_measured_fraction_theta_max 0.997
_diffrn_measurement_device_type 'Nonius KappaCCD area-detector'
_diffrn_measurement_method '\w scans with \k offsets'
_diffrn_radiation_monochromator 'horizontally mounted graphite crystal'
_diffrn_radiation_source 'Nonius FR590 sealed tube generator'
_diffrn_radiation_type 'Mo K\a'
_diffrn_radiation_wavelength 0.71073
_diffrn_reflns_av_R_equivalents 0.0920
_diffrn_reflns_av_sigmaI/netI 0.0614
_diffrn_reflns_limit_h_max 28
_diffrn_reflns_limit_h_min 0
_diffrn_reflns_limit_k_max 14
_diffrn_reflns_limit_k_min 0
_diffrn_reflns_limit_l_max 14
_diffrn_reflns_limit_l_min -14
_diffrn_reflns_number 21618
_diffrn_reflns_theta_full 25.04
_diffrn_reflns_theta_max 25.04
_diffrn_reflns_theta_min 2.50
_diffrn_standards_decay_% 0
_diffrn_standards_number 0
_exptl_absorpt_coefficient_mu 0.0722
_exptl_absorpt_correction_type none
_exptl_crystal_colour yellow
_exptl_crystal_density_diffrn 1.190
_exptl_crystal_density_method 'not measured'
_exptl_crystal_description prism
_exptl_crystal_F_000 1312
_exptl_crystal_size_max 0.25
_exptl_crystal_size_mid 0.20
_exptl_crystal_size_min 0.12
_refine_diff_density_max 0.242
_refine_diff_density_min -0.170
_refine_ls_abs_structure_details 'none; 2643 Friedel pairs merged'
_refine_ls_extinction_coef 0.0040(7)
_refine_ls_extinction_expression Fc^*^=kFc[1+0.001xFc^2^\l^3^/sin(2\q)]^-1/4^
_refine_ls_extinction_method 'SHELXL97 (Sheldrick, 2008)'
_refine_ls_goodness_of_fit_ref 1.051
_refine_ls_hydrogen_treatment mixed
_refine_ls_matrix_type full
_refine_ls_number_parameters 428
_refine_ls_number_reflns 3170
_refine_ls_number_restraints 1
_refine_ls_restrained_S_all 1.051
_refine_ls_R_factor_all 0.0949
_refine_ls_R_factor_gt 0.0592
_refine_ls_shift/su_max 0.001
_refine_ls_shift/su_mean 0.000
_refine_ls_structure_factor_coef Fsqd
_refine_ls_weighting_details 'w=1/[\s^2^(Fo^2^)+(0.0737P)^2^+1.1311P] where P=(Fo^2^+2Fc^2^)/3'
_refine_ls_weighting_scheme calc
_refine_ls_wR_factor_gt 0.1354
_refine_ls_wR_factor_ref 0.1553
_reflns_number_gt 2227
_reflns_number_total 3170
_reflns_threshold_expression I>2\s(I)
_cod_data_source_file su2235.cif
_cod_data_source_block I
_cod_original_cell_volume 3408.1(5)
_cod_original_sg_symbol_H-M 'C 2'
_cod_database_code 2228891
_cod_database_fobs_code 2228891

loop_
_symmetry_equiv_pos_as_xyz
'x, y, z'
'-x, y, -z'
'x+1/2, y+1/2, z'
'-x+1/2, y+1/2, -z'

loop_
_atom_site_type_symbol
_atom_site_label
_atom_site_fract_x
_atom_site_fract_y
_atom_site_fract_z
_atom_site_U_iso_or_equiv
_atom_site_adp_type
_atom_site_calc_flag
_atom_site_refinement_flags
_atom_site_occupancy
_atom_site_disorder_assembly
_atom_site_disorder_group
O O1 0.68329(13) 0.4955(3) 0.5734(2) 0.0597(10) Uani d . 1 . .
N N1 0.76542(16) 0.5821(4) 0.2820(3) 0.0467(10) Uani d . 1 . .
H H1 0.7453(18) 0.563(4) 0.204(4) 0.056 Uiso d . 1 . .
C C1 0.82420(18) 0.6018(4) 0.2844(4) 0.0457(12) Uani d . 1 . .
C C2 0.8445(2) 0.6690(4) 0.1988(4) 0.0454(12) Uani d . 1 . .
C C3 0.8088(2) 0.7267(5) 0.1164(4) 0.0542(14) Uani d . 1 . .
H H3 0.7691 0.7240 0.1190 0.065 Uiso calc R 1 . .
C C4 0.8307(2) 0.7866(5) 0.0329(4) 0.0624(15) Uani d . 1 . .
H H4 0.8064 0.8257 -0.0211 0.075 Uiso calc R 1 . .
C C5 0.8888(3) 0.7892(5) 0.0282(5) 0.0674(16) Uani d . 1 . .
H H5 0.9036 0.8278 -0.0316 0.081 Uiso calc R 1 . .
C C6 0.9245(2) 0.7388(5) 0.1057(4) 0.0584(15) Uani d . 1 . .
H H6 0.9641 0.7438 0.1009 0.070 Uiso calc R 1 . .
C C7 0.9041(2) 0.6780(5) 0.1950(4) 0.0508(13) Uani d . 1 . .
C C8 0.9406(2) 0.6296(5) 0.2821(5) 0.0575(14) Uani d . 1 . .
H H8 0.9802 0.6378 0.2817 0.069 Uiso calc R 1 . .
C C9 0.9198(2) 0.5715(5) 0.3664(4) 0.0569(13) Uani d . 1 . .
H H9 0.9449 0.5412 0.4251 0.068 Uiso calc R 1 . .
C C10 0.86094(19) 0.5562(4) 0.3669(4) 0.0514(13) Uani d . 1 . .
H H10 0.8468 0.5140 0.4250 0.062 Uiso calc R 1 . .
C C11 0.74053(18) 0.5505(4) 0.3731(4) 0.0435(12) Uani d . 1 . .
H H11 0.7592 0.5701 0.4439 0.052 Uiso calc R 1 . .
C C12 0.69145(18) 0.4934(4) 0.3731(3) 0.0436(12) Uani d . 1 . .
C C13 0.65587(19) 0.4306(4) 0.2821(3) 0.0454(12) Uani d . 1 . .
H H13 0.6557 0.4624 0.2051 0.054 Uiso calc R 1 . .
C C14 0.6757(2) 0.3084(4) 0.2953(4) 0.0574(14) Uani d . 1 . .
H H141 0.7173 0.3028 0.2978 0.069 Uiso calc R 1 . .
H H142 0.6583 0.2611 0.2336 0.069 Uiso calc R 1 . .
C C15 0.6547(2) 0.2746(5) 0.4094(4) 0.0595(14) Uani d . 1 . .
H H151 0.6869 0.2576 0.4654 0.071 Uiso calc R 1 . .
H H152 0.6297 0.2084 0.4008 0.071 Uiso calc R 1 . .
C C16 0.62158(19) 0.3793(4) 0.4453(3) 0.0469(12) Uani d . 1 . .
C C17 0.66827(19) 0.4636(4) 0.4773(4) 0.0467(13) Uani d . 1 . .
C C18 0.59773(18) 0.4275(4) 0.3300(3) 0.0459(12) Uani d . 1 . .
C C19 0.5713(2) 0.5429(5) 0.3385(4) 0.0590(14) Uani d . 1 . .
H H191 0.5393 0.5382 0.3836 0.088 Uiso calc R 1 . .
H H192 0.5581 0.5699 0.2634 0.088 Uiso calc R 1 . .
H H193 0.5995 0.5948 0.3738 0.088 Uiso calc R 1 . .
C C20 0.5540(2) 0.3515(5) 0.2652(4) 0.0624(15) Uani d . 1 . .
H H201 0.5440 0.3824 0.1903 0.094 Uiso calc R 1 . .
H H202 0.5202 0.3469 0.3051 0.094 Uiso calc R 1 . .
H H203 0.5700 0.2766 0.2586 0.094 Uiso calc R 1 . .
C C21 0.5823(2) 0.3569(6) 0.5342(4) 0.0631(15) Uani d . 1 . .
H H211 0.5603 0.4243 0.5460 0.095 Uiso calc R 1 . .
H H212 0.6044 0.3362 0.6042 0.095 Uiso calc R 1 . .
H H213 0.5566 0.2956 0.5099 0.095 Uiso calc R 1 . .
O O2 0.69132(15) 0.5802(3) 1.0744(3) 0.0673(11) Uani d . 1 . .
N N2 0.76421(18) 0.5057(4) 0.7714(3) 0.0564(12) Uani d . 1 . .
H H2 0.743(2) 0.502(5) 0.712(4) 0.068 Uiso d . 1 . .
C C31 0.8225(2) 0.4882(5) 0.7702(4) 0.0512(13) Uani d . 1 . .
C C32 0.8415(2) 0.4213(5) 0.6840(4) 0.0554(14) Uani d . 1 . .
C C33 0.8049(2) 0.3591(5) 0.6054(4) 0.0588(14) Uani d . 1 . .
H H33 0.7653 0.3617 0.6100 0.071 Uiso calc R 1 . .
C C34 0.8253(3) 0.2968(5) 0.5246(5) 0.0674(16) Uani d . 1 . .
H H34 0.7998 0.2569 0.4732 0.081 Uiso calc R 1 . .
C C35 0.8829(3) 0.2900(6) 0.5154(5) 0.0750(17) Uani d . 1 . .
H H35 0.8965 0.2475 0.4569 0.090 Uiso calc R 1 . .
C C36 0.9189(3) 0.3432(5) 0.5889(5) 0.0700(16) Uani d . 1 . .
H H36 0.9582 0.3376 0.5822 0.084 Uiso calc R 1 . .
C C37 0.8998(2) 0.4094(5) 0.6788(5) 0.0572(14) Uani d . 1 . .
C C38 0.9397(2) 0.4604(5) 0.7578(5) 0.0621(15) Uani d . 1 . .
H H38 0.9791 0.4515 0.7537 0.075 Uiso calc R 1 . .
C C39 0.9195(2) 0.5234(5) 0.8409(5) 0.0708(17) Uani d . 1 . .
H H39 0.9455 0.5581 0.8952 0.085 Uiso calc R 1 . .
C C40 0.8608(2) 0.5376(5) 0.8472(4) 0.0582(14) Uani d . 1 . .
H H40 0.8480 0.5817 0.9054 0.070 Uiso calc R 1 . .
C C41 0.7408(2) 0.5355(5) 0.8651(4) 0.0575(14) Uani d . 1 . .
H H41 0.7626 0.5197 0.9339 0.069 Uiso calc R 1 . .
C C42 0.68961(18) 0.5857(4) 0.8730(4) 0.0452(12) Uani d . 1 . .
C C43 0.6461(2) 0.6346(5) 0.7896(4) 0.0547(14) Uani d . 1 . .
H H43 0.6592 0.6503 0.7146 0.066 Uiso calc R 1 . .
C C44 0.5941(2) 0.5569(6) 0.7881(4) 0.0674(16) Uani d . 1 . .
H H441 0.5651 0.5764 0.7263 0.081 Uiso calc R 1 . .
H H442 0.6049 0.4775 0.7811 0.081 Uiso calc R 1 . .
C C45 0.5733(2) 0.5810(5) 0.9029(4) 0.0621(14) Uani d . 1 . .
H H451 0.5747 0.5127 0.9495 0.075 Uiso calc R 1 . .
H H452 0.5341 0.6097 0.8944 0.075 Uiso calc R 1 . .
C C46 0.6151(2) 0.6717(5) 0.9562(4) 0.0524(13) Uani d . 1 . .
C C47 0.6699(2) 0.6078(4) 0.9813(4) 0.0458(12) Uani d . 1 . .
C C48 0.62762(19) 0.7388(5) 0.8533(4) 0.0556(14) Uani d . 1 . .
C C49 0.6746(2) 0.8251(5) 0.8770(5) 0.0661(15) Uani d . 1 . .
H H491 0.6821 0.8616 0.8070 0.099 Uiso calc R 1 . .
H H492 0.7090 0.7877 0.9098 0.099 Uiso calc R 1 . .
H H493 0.6630 0.8812 0.9295 0.099 Uiso calc R 1 . .
C C50 0.5761(2) 0.8006(6) 0.7922(5) 0.0802(18) Uani d . 1 . .
H H501 0.5461 0.7466 0.7704 0.120 Uiso calc R 1 . .
H H502 0.5875 0.8377 0.7253 0.120 Uiso calc R 1 . .
H H503 0.5622 0.8565 0.8423 0.120 Uiso calc R 1 . .
C C51 0.5939(3) 0.7335(6) 1.0546(4) 0.0796(18) Uani d . 1 . .
H H511 0.6229 0.7860 1.0858 0.119 Uiso calc R 1 . .
H H512 0.5857 0.6796 1.1123 0.119 Uiso calc R 1 . .
H H513 0.5594 0.7747 1.0292 0.119 Uiso calc R 1 . .

loop_
_atom_site_aniso_label
_atom_site_aniso_U_11
_atom_site_aniso_U_22
_atom_site_aniso_U_33
_atom_site_aniso_U_12
_atom_site_aniso_U_13
_atom_site_aniso_U_23
O1 0.059(2) 0.080(3) 0.0400(18) -0.0056(19) 0.0018(15) -0.0112(19)
N1 0.043(2) 0.055(3) 0.041(2) -0.004(2) -0.0013(17) 0.000(2)
C1 0.038(3) 0.045(3) 0.054(3) -0.002(2) 0.004(2) -0.004(2)
C2 0.051(3) 0.041(3) 0.046(3) -0.009(3) 0.014(2) -0.011(2)
C3 0.055(3) 0.053(3) 0.054(3) -0.014(3) 0.007(2) -0.008(3)
C4 0.076(4) 0.063(4) 0.048(3) -0.022(3) 0.005(3) -0.002(3)
C5 0.078(4) 0.072(4) 0.054(3) -0.037(4) 0.019(3) -0.012(3)
C6 0.055(3) 0.063(4) 0.061(3) -0.022(3) 0.021(3) -0.017(3)
C7 0.047(3) 0.046(3) 0.061(3) -0.008(3) 0.010(2) -0.017(3)
C8 0.040(3) 0.049(3) 0.085(4) -0.005(3) 0.013(3) -0.015(3)
C9 0.049(3) 0.040(3) 0.079(3) 0.004(3) -0.005(3) -0.003(3)
C10 0.047(3) 0.043(3) 0.065(3) -0.005(3) 0.009(2) -0.003(3)
C11 0.045(3) 0.044(3) 0.041(2) -0.001(2) 0.002(2) -0.003(2)
C12 0.040(3) 0.050(3) 0.041(2) -0.001(2) 0.0016(19) 0.001(2)
C13 0.048(3) 0.054(3) 0.035(2) -0.007(2) 0.0080(19) 0.005(2)
C14 0.064(3) 0.057(4) 0.053(3) -0.006(3) 0.013(2) -0.007(3)
C15 0.071(3) 0.049(3) 0.059(3) -0.006(3) 0.008(3) 0.004(3)
C16 0.050(3) 0.050(3) 0.041(2) -0.008(3) 0.007(2) 0.001(2)
C17 0.045(3) 0.054(3) 0.040(3) 0.006(2) 0.000(2) 0.000(2)
C18 0.045(3) 0.051(3) 0.041(2) -0.011(2) 0.0043(19) -0.001(2)
C19 0.047(3) 0.066(4) 0.063(3) -0.003(3) -0.001(2) 0.002(3)
C20 0.046(3) 0.085(4) 0.057(3) -0.024(3) 0.009(2) -0.013(3)
C21 0.063(3) 0.078(4) 0.051(3) -0.007(3) 0.019(2) 0.001(3)
O2 0.077(2) 0.076(3) 0.0455(18) -0.020(2) -0.0127(17) 0.0087(19)
N2 0.049(3) 0.064(3) 0.055(2) 0.006(2) 0.0027(19) -0.001(2)
C31 0.049(3) 0.047(3) 0.058(3) 0.002(3) 0.006(2) 0.000(3)
C32 0.054(3) 0.040(3) 0.072(3) 0.005(3) 0.007(3) 0.017(3)
C33 0.058(3) 0.052(4) 0.066(3) -0.003(3) 0.004(3) 0.009(3)
C34 0.089(5) 0.054(4) 0.060(3) 0.013(3) 0.011(3) 0.002(3)
C35 0.095(5) 0.065(4) 0.066(4) 0.010(4) 0.013(3) 0.006(3)
C36 0.067(4) 0.062(4) 0.084(4) 0.017(3) 0.022(3) 0.020(4)
C37 0.048(3) 0.045(3) 0.079(3) 0.005(3) 0.009(3) 0.017(3)
C38 0.056(3) 0.051(4) 0.082(4) 0.006(3) 0.020(3) 0.013(3)
C39 0.058(4) 0.051(4) 0.101(4) -0.011(3) -0.004(3) 0.015(4)
C40 0.051(3) 0.052(3) 0.072(3) 0.003(3) 0.006(3) 0.002(3)
C41 0.061(3) 0.063(4) 0.048(3) -0.010(3) 0.001(2) 0.003(3)
C42 0.039(3) 0.053(3) 0.043(3) 0.004(2) 0.003(2) 0.000(2)
C43 0.057(3) 0.064(4) 0.042(3) 0.004(3) 0.000(2) 0.007(3)
C44 0.056(3) 0.083(4) 0.060(3) 0.013(3) -0.012(2) -0.004(3)
C45 0.046(3) 0.063(4) 0.078(3) 0.005(3) 0.010(3) 0.002(3)
C46 0.055(3) 0.053(3) 0.051(3) 0.004(3) 0.015(2) 0.001(2)
C47 0.050(3) 0.047(3) 0.039(3) -0.004(2) -0.004(2) 0.003(2)
C48 0.050(3) 0.058(4) 0.060(3) 0.011(3) 0.007(2) 0.012(3)
C49 0.066(3) 0.058(4) 0.076(3) -0.002(3) 0.016(3) 0.009(3)
C50 0.073(4) 0.083(5) 0.085(4) 0.021(4) 0.009(3) 0.013(4)
C51 0.093(4) 0.077(5) 0.073(4) 0.002(4) 0.031(3) -0.006(3)

loop_
_atom_type_symbol
_atom_type_description
_atom_type_scat_dispersion_real
_atom_type_scat_dispersion_imag
_atom_type_scat_source
C C 0.0033 0.0016
; International Tables for Crystallography (1992).
Vol. C, Tables 4.2.6.8 and 6.1.1.4
;
H H 0.0000 0.0000
; International Tables for Crystallography (1992).
Vol. C, Tables 4.2.6.8 and 6.1.1.4
;
N N 0.0061 0.0033
; International Tables for Crystallography (1992).
Vol. C, Tables 4.2.6.8 and 6.1.1.4
;
O O 0.0106 0.0060
; International Tables for Crystallography (1992).
Vol. C, Tables 4.2.6.8 and 6.1.1.4
;

loop_
_geom_angle_atom_site_label_1
_geom_angle_atom_site_label_2
_geom_angle_atom_site_label_3
_geom_angle_site_symmetry_1
_geom_angle_site_symmetry_3
_geom_angle
_geom_angle_publ_flag
C11 N1 C1 . . 122.8(4) ?
C11 N1 H1 . . 118(3) ?
C1 N1 H1 . . 115(2) ?
C10 C1 N1 . . 120.5(4) ?
C10 C1 C2 . . 120.6(4) ?
N1 C1 C2 . . 118.9(4) ?
C3 C2 C1 . . 123.7(4) ?
C3 C2 C7 . . 118.0(5) ?
C1 C2 C7 . . 118.3(5) ?
C4 C3 C2 . . 121.2(5) ?
C4 C3 H3 . . 119.4 ?
C2 C3 H3 . . 119.4 ?
C3 C4 C5 . . 119.4(5) ?
C3 C4 H4 . . 120.3 ?
C5 C4 H4 . . 120.3 ?
C6 C5 C4 . . 121.8(5) ?
C6 C5 H5 . . 119.1 ?
C4 C5 H5 . . 119.1 ?
C5 C6 C7 . . 121.0(5) ?
C5 C6 H6 . . 119.5 ?
C7 C6 H6 . . 119.5 ?
C8 C7 C6 . . 122.5(5) ?
C8 C7 C2 . . 118.9(5) ?
C6 C7 C2 . . 118.5(5) ?
C9 C8 C7 . . 121.3(5) ?
C9 C8 H8 . . 119.4 ?
C7 C8 H8 . . 119.4 ?
C8 C9 C10 . . 120.1(5) ?
C8 C9 H9 . . 119.9 ?
C10 C9 H9 . . 119.9 ?
C1 C10 C9 . . 120.5(5) ?
C1 C10 H10 . . 119.7 ?
C9 C10 H10 . . 119.7 ?
N1 C11 C12 . . 126.1(4) ?
N1 C11 H11 . . 116.9 ?
C12 C11 H11 . . 116.9 ?
C11 C12 C17 . . 121.5(4) ?
C11 C12 C13 . . 132.2(4) ?
C17 C12 C13 . . 105.4(4) ?
C12 C13 C14 . . 104.7(4) ?
C12 C13 C18 . . 101.5(3) ?
C14 C13 C18 . . 102.4(4) ?
C12 C13 H13 . . 115.5 ?
C14 C13 H13 . . 115.5 ?
C18 C13 H13 . . 115.5 ?
C13 C14 C15 . . 102.4(4) ?
C13 C14 H141 . . 111.3 ?
C15 C14 H141 . . 111.3 ?
C13 C14 H142 . . 111.3 ?
C15 C14 H142 . . 111.3 ?
H141 C14 H142 . . 109.2 ?
C14 C15 C16 . . 104.5(4) ?
C14 C15 H151 . . 110.9 ?
C16 C15 H151 . . 110.9 ?
C14 C15 H152 . . 110.9 ?
C16 C15 H152 . . 110.9 ?
H151 C15 H152 . . 108.9 ?
C21 C16 C17 . . 115.2(4) ?
C21 C16 C18 . . 119.9(4) ?
C17 C16 C18 . . 99.9(4) ?
C21 C16 C15 . . 114.7(5) ?
C17 C16 C15 . . 103.0(4) ?
C18 C16 C15 . . 101.6(4) ?
O1 C17 C12 . . 128.8(5) ?
O1 C17 C16 . . 125.3(4) ?
C12 C17 C16 . . 105.9(4) ?
C19 C18 C20 . . 107.9(4) ?
C19 C18 C13 . . 113.1(4) ?
C20 C18 C13 . . 114.2(4) ?
C19 C18 C16 . . 113.2(4) ?
C20 C18 C16 . . 113.7(4) ?
C13 C18 C16 . . 94.5(3) ?
C18 C19 H191 . . 109.5 ?
C18 C19 H192 . . 109.5 ?
H191 C19 H192 . . 109.5 ?
C18 C19 H193 . . 109.5 ?
H191 C19 H193 . . 109.5 ?
H192 C19 H193 . . 109.5 ?
C18 C20 H201 . . 109.5 ?
C18 C20 H202 . . 109.5 ?
H201 C20 H202 . . 109.5 ?
C18 C20 H203 . . 109.5 ?
H201 C20 H203 . . 109.5 ?
H202 C20 H203 . . 109.5 ?
C16 C21 H211 . . 109.5 ?
C16 C21 H212 . . 109.5 ?
H211 C21 H212 . . 109.5 ?
C16 C21 H213 . . 109.5 ?
H211 C21 H213 . . 109.5 ?
H212 C21 H213 . . 109.5 ?
C41 N2 C31 . . 122.4(4) ?
C41 N2 H2 . . 117(4) ?
C31 N2 H2 . . 120(4) ?
C40 C31 N2 . . 121.5(5) ?
C40 C31 C32 . . 119.9(5) ?
N2 C31 C32 . . 118.6(4) ?
C37 C32 C31 . . 118.6(5) ?
C37 C32 C33 . . 117.4(5) ?
C31 C32 C33 . . 124.0(5) ?
C34 C33 C32 . . 121.5(5) ?
C34 C33 H33 . . 119.2 ?
C32 C33 H33 . . 119.2 ?
C33 C34 C35 . . 121.1(6) ?
C33 C34 H34 . . 119.4 ?
C35 C34 H34 . . 119.4 ?
C36 C35 C34 . . 119.7(6) ?
C36 C35 H35 . . 120.1 ?
C34 C35 H35 . . 120.1 ?
C35 C36 C37 . . 121.9(6) ?
C35 C36 H36 . . 119.1 ?
C37 C36 H36 . . 119.1 ?
C32 C37 C38 . . 121.9(5) ?
C32 C37 C36 . . 118.2(5) ?
C38 C37 C36 . . 119.9(5) ?
C39 C38 C37 . . 117.7(5) ?
C39 C38 H38 . . 121.1 ?
C37 C38 H38 . . 121.1 ?
C38 C39 C40 . . 121.5(5) ?
C38 C39 H39 . . 119.3 ?
C40 C39 H39 . . 119.3 ?
C31 C40 C39 . . 120.5(5) ?
C31 C40 H40 . . 119.8 ?
C39 C40 H40 . . 119.8 ?
N2 C41 C42 . . 128.0(5) ?
N2 C41 H41 . . 116.0 ?
C42 C41 H41 . . 116.0 ?
C41 C42 C47 . . 120.8(4) ?
C41 C42 C43 . . 133.6(4) ?
C47 C42 C43 . . 105.5(4) ?
C42 C43 C44 . . 105.9(4) ?
C42 C43 C48 . . 101.3(4) ?
C44 C43 C48 . . 102.9(4) ?
C42 C43 H43 . . 115.0 ?
C44 C43 H43 . . 115.0 ?
C48 C43 H43 . . 115.0 ?
C45 C44 C43 . . 101.8(4) ?
C45 C44 H441 . . 111.4 ?
C43 C44 H441 . . 111.4 ?
C45 C44 H442 . . 111.4 ?
C43 C44 H442 . . 111.4 ?
H441 C44 H442 . . 109.3 ?
C44 C45 C46 . . 104.4(4) ?
C44 C45 H451 . . 110.9 ?
C46 C45 H451 . . 110.9 ?
C44 C45 H452 . . 110.9 ?
C46 C45 H452 . . 110.9 ?
H451 C45 H452 . . 108.9 ?
C47 C46 C51 . . 115.8(4) ?
C47 C46 C48 . . 101.1(4) ?
C51 C46 C48 . . 118.6(5) ?
C47 C46 C45 . . 103.4(4) ?
C51 C46 C45 . . 114.1(4) ?
C48 C46 C45 . . 101.6(4) ?
O2 C47 C42 . . 128.7(5) ?
O2 C47 C46 . . 126.1(4) ?
C42 C47 C46 . . 105.2(4) ?
C46 C48 C49 . . 113.7(4) ?
C46 C48 C43 . . 93.7(4) ?
C49 C48 C43 . . 113.4(4) ?
C46 C48 C50 . . 115.1(4) ?
C49 C48 C50 . . 107.2(5) ?
C43 C48 C50 . . 113.5(4) ?
C48 C49 H491 . . 109.5 ?
C48 C49 H492 . . 109.5 ?
H491 C49 H492 . . 109.5 ?
C48 C49 H493 . . 109.5 ?
H491 C49 H493 . . 109.5 ?
H492 C49 H493 . . 109.5 ?
C48 C50 H501 . . 109.5 ?
C48 C50 H502 . . 109.5 ?
H501 C50 H502 . . 109.5 ?
C48 C50 H503 . . 109.5 ?
H501 C50 H503 . . 109.5 ?
H502 C50 H503 . . 109.5 ?
C46 C51 H511 . . 109.5 ?
C46 C51 H512 . . 109.5 ?
H511 C51 H512 . . 109.5 ?
C46 C51 H513 . . 109.5 ?
H511 C51 H513 . . 109.5 ?
H512 C51 H513 . . 109.5 ?

loop_
_geom_bond_atom_site_label_1
_geom_bond_atom_site_label_2
_geom_bond_site_symmetry_2
_geom_bond_distance
_geom_bond_publ_flag
O1 C17 . 1.235(5) ?
N1 C11 . 1.351(6) ?
N1 C1 . 1.416(6) ?
N1 H1 . 1.03(4) ?
C1 C10 . 1.370(6) ?
C1 C2 . 1.427(6) ?
C2 C3 . 1.419(7) ?
C2 C7 . 1.429(6) ?
C3 C4 . 1.378(7) ?
C3 H3 . 0.9500 ?
C4 C5 . 1.391(8) ?
C4 H4 . 0.9500 ?
C5 C6 . 1.341(8) ?
C5 H5 . 0.9500 ?
C6 C7 . 1.421(7) ?
C6 H6 . 0.9500 ?
C7 C8 . 1.416(7) ?
C8 C9 . 1.362(7) ?
C8 H8 . 0.9500 ?
C9 C10 . 1.414(6) ?
C9 H9 . 0.9500 ?
C10 H10 . 0.9500 ?
C11 C12 . 1.353(6) ?
C11 H11 . 0.9500 ?
C12 C17 . 1.462(6) ?
C12 C13 . 1.516(6) ?
C13 C14 . 1.541(7) ?
C13 C18 . 1.551(6) ?
C13 H13 . 1.0000 ?
C14 C15 . 1.559(7) ?
C14 H141 . 0.9900 ?
C14 H142 . 0.9900 ?
C15 C16 . 1.563(7) ?
C15 H151 . 0.9900 ?
C15 H152 . 0.9900 ?
C16 C21 . 1.512(6) ?
C16 C17 . 1.522(7) ?
C16 C18 . 1.555(6) ?
C18 C19 . 1.526(7) ?
C18 C20 . 1.535(6) ?
C19 H191 . 0.9800 ?
C19 H192 . 0.9800 ?
C19 H193 . 0.9800 ?
C20 H201 . 0.9800 ?
C20 H202 . 0.9800 ?
C20 H203 . 0.9800 ?
C21 H211 . 0.9800 ?
C21 H212 . 0.9800 ?
C21 H213 . 0.9800 ?
O2 C47 . 1.229(5) ?
N2 C41 . 1.353(6) ?
N2 C31 . 1.404(6) ?
N2 H2 . 0.83(5) ?
C31 C40 . 1.368(7) ?
C31 C32 . 1.419(7) ?
C32 C37 . 1.404(7) ?
C32 C33 . 1.430(7) ?
C33 C34 . 1.353(7) ?
C33 H33 . 0.9500 ?
C34 C35 . 1.390(8) ?
C34 H34 . 0.9500 ?
C35 C36 . 1.331(8) ?
C35 H35 . 0.9500 ?
C36 C37 . 1.449(8) ?
C36 H36 . 0.9500 ?
C37 C38 . 1.413(8) ?
C38 C39 . 1.375(7) ?
C38 H38 . 0.9500 ?
C39 C40 . 1.418(7) ?
C39 H39 . 0.9500 ?
C40 H40 . 0.9500 ?
C41 C42 . 1.371(7) ?
C41 H41 . 0.9500 ?
C42 C47 . 1.451(6) ?
C42 C43 . 1.488(6) ?
C43 C44 . 1.547(8) ?
C43 C48 . 1.551(7) ?
C43 H43 . 1.0000 ?
C44 C45 . 1.540(7) ?
C44 H441 . 0.9900 ?
C44 H442 . 0.9900 ?
C45 C46 . 1.566(8) ?
C45 H451 . 0.9900 ?
C45 H452 . 0.9900 ?
C46 C47 . 1.516(7) ?
C46 C51 . 1.523(7) ?
C46 C48 . 1.528(7) ?
C48 C49 . 1.529(7) ?
C48 C50 . 1.553(7) ?
C49 H491 . 0.9800 ?
C49 H492 . 0.9800 ?
C49 H493 . 0.9800 ?
C50 H501 . 0.9800 ?
C50 H502 . 0.9800 ?
C50 H503 . 0.9800 ?
C51 H511 . 0.9800 ?
C51 H512 . 0.9800 ?
C51 H513 . 0.9800 ?

loop_
_geom_hbond_atom_site_label_D
_geom_hbond_atom_site_label_H
_geom_hbond_atom_site_label_A
_geom_hbond_site_symmetry_A
_geom_hbond_distance_DH
_geom_hbond_distance_HA
_geom_hbond_distance_DA
_geom_hbond_angle_DHA
_geom_hbond_publ_flag
N1 H1 O2 1_554 1.03(4) 1.93(4) 2.909(5) 157(4) yes
N2 H2 O1 . 0.83(5) 2.08(5) 2.913(5) 174(5) yes

loop_
_geom_torsion_atom_site_label_1
_geom_torsion_atom_site_label_2
_geom_torsion_atom_site_label_3
_geom_torsion_atom_site_label_4
_geom_torsion_site_symmetry_1
_geom_torsion_site_symmetry_2
_geom_torsion_site_symmetry_3
_geom_torsion_site_symmetry_4
_geom_torsion
_geom_torsion_publ_flag
C11 N1 C1 C10 . . . . 21.3(7) ?
C11 N1 C1 C2 . . . . -159.3(4) ?
C10 C1 C2 C3 . . . . -174.3(5) ?
N1 C1 C2 C3 . . . . 6.2(7) ?
C10 C1 C2 C7 . . . . 6.2(7) ?
N1 C1 C2 C7 . . . . -173.2(4) ?
C1 C2 C3 C4 . . . . -177.2(5) ?
C7 C2 C3 C4 . . . . 2.2(7) ?
C2 C3 C4 C5 . . . . 0.9(8) ?
C3 C4 C5 C6 . . . . -2.8(9) ?
C4 C5 C6 C7 . . . . 1.5(9) ?
C5 C6 C7 C8 . . . . -176.0(5) ?
C5 C6 C7 C2 . . . . 1.7(8) ?
C3 C2 C7 C8 . . . . 174.3(5) ?
C1 C2 C7 C8 . . . . -6.2(7) ?
C3 C2 C7 C6 . . . . -3.5(7) ?
C1 C2 C7 C6 . . . . 176.0(4) ?
C6 C7 C8 C9 . . . . -179.8(5) ?
C2 C7 C8 C9 . . . . 2.5(8) ?
C7 C8 C9 C10 . . . . 1.5(8) ?
N1 C1 C10 C9 . . . . 177.1(5) ?
C2 C1 C10 C9 . . . . -2.4(8) ?
C8 C9 C10 C1 . . . . -1.6(8) ?
C1 N1 C11 C12 . . . . -155.0(5) ?
N1 C11 C12 C17 . . . . -179.9(5) ?
N1 C11 C12 C13 . . . . 12.9(9) ?
C11 C12 C13 C14 . . . . 94.2(6) ?
C17 C12 C13 C14 . . . . -74.5(4) ?
C11 C12 C13 C18 . . . . -159.5(5) ?
C17 C12 C13 C18 . . . . 31.8(5) ?
C12 C13 C14 C15 . . . . 67.9(4) ?
C18 C13 C14 C15 . . . . -37.7(4) ?
C13 C14 C15 C16 . . . . 3.6(5) ?
C14 C15 C16 C21 . . . . 162.2(4) ?
C14 C15 C16 C17 . . . . -71.8(4) ?
C14 C15 C16 C18 . . . . 31.4(5) ?
C11 C12 C17 O1 . . . . 10.6(8) ?
C13 C12 C17 O1 . . . . -179.2(5) ?
C11 C12 C17 C16 . . . . -167.4(5) ?
C13 C12 C17 C16 . . . . 2.8(5) ?
C21 C16 C17 O1 . . . . 15.9(7) ?
C18 C16 C17 O1 . . . . 145.8(5) ?
C15 C16 C17 O1 . . . . -109.7(5) ?
C21 C16 C17 C12 . . . . -166.0(4) ?
C18 C16 C17 C12 . . . . -36.1(5) ?
C15 C16 C17 C12 . . . . 68.4(4) ?
C12 C13 C18 C19 . . . . 65.7(5) ?
C14 C13 C18 C19 . . . . 173.7(4) ?
C12 C13 C18 C20 . . . . -170.4(4) ?
C14 C13 C18 C20 . . . . -62.4(5) ?
C12 C13 C18 C16 . . . . -51.9(4) ?
C14 C13 C18 C16 . . . . 56.2(4) ?
C21 C16 C18 C19 . . . . 62.3(6) ?
C17 C16 C18 C19 . . . . -64.5(4) ?
C15 C16 C18 C19 . . . . -170.2(4) ?
C21 C16 C18 C20 . . . . -61.2(6) ?
C17 C16 C18 C20 . . . . 171.9(4) ?
C15 C16 C18 C20 . . . . 66.3(5) ?
C21 C16 C18 C13 . . . . 179.8(5) ?
C17 C16 C18 C13 . . . . 53.0(4) ?
C15 C16 C18 C13 . . . . -52.7(4) ?
C41 N2 C31 C40 . . . . -24.4(8) ?
C41 N2 C31 C32 . . . . 158.1(5) ?
C40 C31 C32 C37 . . . . -1.3(7) ?
N2 C31 C32 C37 . . . . 176.1(5) ?
C40 C31 C32 C33 . . . . 174.7(5) ?
N2 C31 C32 C33 . . . . -7.8(8) ?
C37 C32 C33 C34 . . . . -4.1(7) ?
C31 C32 C33 C34 . . . . 179.9(5) ?
C32 C33 C34 C35 . . . . 0.5(8) ?
C33 C34 C35 C36 . . . . 1.8(9) ?
C34 C35 C36 C37 . . . . -0.4(9) ?
C31 C32 C37 C38 . . . . 1.2(8) ?
C33 C32 C37 C38 . . . . -175.2(5) ?
C31 C32 C37 C36 . . . . -178.5(5) ?
C33 C32 C37 C36 . . . . 5.2(7) ?
C35 C36 C37 C32 . . . . -3.1(8) ?
C35 C36 C37 C38 . . . . 177.2(6) ?
C32 C37 C38 C39 . . . . -0.3(8) ?
C36 C37 C38 C39 . . . . 179.3(5) ?
C37 C38 C39 C40 . . . . -0.4(8) ?
N2 C31 C40 C39 . . . . -176.7(5) ?
C32 C31 C40 C39 . . . . 0.7(8) ?
C38 C39 C40 C31 . . . . 0.2(9) ?
C31 N2 C41 C42 . . . . 159.3(5) ?
N2 C41 C42 C47 . . . . 177.4(5) ?
N2 C41 C42 C43 . . . . -7.6(10) ?
C41 C42 C43 C44 . . . . 112.2(6) ?
C47 C42 C43 C44 . . . . -72.2(5) ?
C41 C42 C43 C48 . . . . -140.7(6) ?
C47 C42 C43 C48 . . . . 34.8(5) ?
C42 C43 C44 C45 . . . . 70.0(5) ?
C48 C43 C44 C45 . . . . -35.9(5) ?
C43 C44 C45 C46 . . . . 1.1(5) ?
C44 C45 C46 C47 . . . . -70.1(5) ?
C44 C45 C46 C51 . . . . 163.3(5) ?
C44 C45 C46 C48 . . . . 34.5(5) ?
C41 C42 C47 O2 . . . . -5.9(9) ?
C43 C42 C47 O2 . . . . 177.8(5) ?
C41 C42 C47 C46 . . . . 175.3(5) ?
C43 C42 C47 C46 . . . . -0.9(6) ?
C51 C46 C47 O2 . . . . 17.8(8) ?
C48 C46 C47 O2 . . . . 147.4(5) ?
C45 C46 C47 O2 . . . . -107.8(6) ?
C51 C46 C47 C42 . . . . -163.4(5) ?
C48 C46 C47 C42 . . . . -33.8(5) ?
C45 C46 C47 C42 . . . . 71.0(5) ?
C47 C46 C48 C49 . . . . -65.4(5) ?
C51 C46 C48 C49 . . . . 62.4(6) ?
C45 C46 C48 C49 . . . . -171.7(4) ?
C47 C46 C48 C43 . . . . 52.2(4) ?
C51 C46 C48 C43 . . . . 179.9(5) ?
C45 C46 C48 C43 . . . . -54.2(4) ?
C47 C46 C48 C50 . . . . 170.3(5) ?
C51 C46 C48 C50 . . . . -61.9(7) ?
C45 C46 C48 C50 . . . . 64.0(6) ?
C42 C43 C48 C46 . . . . -53.2(4) ?
C44 C43 C48 C46 . . . . 56.2(4) ?
C42 C43 C48 C49 . . . . 64.7(5) ?
C44 C43 C48 C49 . . . . 174.1(4) ?
C42 C43 C48 C50 . . . . -172.7(4) ?
C44 C43 C48 C50 . . . . -63.3(5) ?
